data_7161034
loop_
_publ_author_name
'Mishra, Soumya'
'Giri, Monalisa'
'Mishra, Vipin Kumar'
'Guchhait, Tapas'

_publ_section_title
;
 New core-expanded calix[4]pyrroles and N-donor-extended dipyrromethanes:
 syntheses, anion binding and conformational studies.
;
_journal_issue 3
_journal_name_full 'Organic &amp; biomolecular chemistry'
_journal_page_first 708
_journal_page_last 719
_journal_paper_doi 10.1039/d5ob01716e
_journal_volume 24
_journal_year 2026
_chemical_formula_moiety '2(C7 H5 O2), C28 H40 N6'
_chemical_formula_sum 'C42 H50 N6 O4'
_chemical_formula_weight 702.88
_chemical_name_systematic 'Benzoate complex'
_space_group_crystal_system monoclinic
_space_group_IT_number 14
_space_group_name_Hall '-P 2ybc'
_space_group_name_H-M_alt 'P 1 21/c 1'
_atom_sites_solution_hydrogens geom
_atom_sites_solution_primary dual
_audit_creation_date 2025-08-13
_audit_creation_method
;
Olex2 1.5
(compiled 2025.07.13 svn.rb7424aed for OlexSys, GUI svn.r7314)
;
_audit_update_record
;
2025-09-20 deposited with the CCDC.	2025-12-17 downloaded from the CCDC.
;
_cell_angle_alpha 90
_cell_angle_beta 109.023(4)
_cell_angle_gamma 90
_cell_formula_units_Z 2
_cell_length_a 13.2618(5)
_cell_length_b 14.0663(4)
_cell_length_c 10.5500(4)
_cell_measurement_reflns_used 39843
_cell_measurement_temperature 120
_cell_measurement_theta_max 34.749
_cell_measurement_theta_min 2.176
_cell_volume 1860.56(12)
_computing_cell_refinement
;
CrystalClear-SM Expert 2.0 r7 (Rigaku, 2011)
;
_computing_data_collection
;
CrystalClear-SM Expert 2.0 r7 (Rigaku, 2011)
;
_computing_data_reduction
;
CrystalClear-SM Expert 2.0 r7 (Rigaku, 2011)
;
_computing_molecular_graphics 'Olex2 1.5 (Dolomanov et al., 2009)'
_computing_publication_material 'Olex2 1.5 (Dolomanov et al., 2009)'
_computing_structure_refinement 'SHELXL 2019/3 (Sheldrick, 2015)'
_computing_structure_solution 'SHELXT 2018/2 (Sheldrick, 2018)'
_diffrn_ambient_temperature 120
_diffrn_detector CCD
_diffrn_detector_area_resol_mean 28.5714
_diffrn_detector_type 'Rigaku Saturn724+'
_diffrn_measured_fraction_theta_full 1.000
_diffrn_measured_fraction_theta_max 0.893
_diffrn_measurement_device 'AFC12 (Right): Kappa 3 circle'
_diffrn_measurement_device_type 'Rigaku Saturn724+ (2x2 bin mode)'
_diffrn_measurement_method 'profile data from \w-scans'
_diffrn_measurement_specimen_support 'Mitegen 50um'
_diffrn_radiation_collimation 0.3
_diffrn_radiation_monochromator Confocal
_diffrn_radiation_probe x-ray
_diffrn_radiation_type MoK\a
_diffrn_radiation_wavelength 0.71073
_diffrn_reflns_av_R_equivalents 0.0566
_diffrn_reflns_av_unetI/netI 0.0522
_diffrn_reflns_Laue_measured_fraction_full 1.000
_diffrn_reflns_Laue_measured_fraction_max 0.893
_diffrn_reflns_limit_h_max 21
_diffrn_reflns_limit_h_min -20
_diffrn_reflns_limit_k_max 17
_diffrn_reflns_limit_k_min -22
_diffrn_reflns_limit_l_max 16
_diffrn_reflns_limit_l_min -16
_diffrn_reflns_number 39843
_diffrn_reflns_point_group_measured_fraction_full 1.000
_diffrn_reflns_point_group_measured_fraction_max 0.893
_diffrn_reflns_theta_full 25.242
_diffrn_reflns_theta_max 34.749
_diffrn_reflns_theta_min 2.176
_diffrn_source 'Rotating Anode'
_diffrn_source_current 24.0
_diffrn_source_power 1.2
_diffrn_source_target Mo
_diffrn_source_type 'Rotating Anode'
_diffrn_source_voltage 50.0
_exptl_absorpt_coefficient_mu 0.082
_exptl_absorpt_correction_type none
_exptl_crystal_colour colourless
_exptl_crystal_colour_primary colourless
_exptl_crystal_density_diffrn 1.255
_exptl_crystal_description block
_exptl_crystal_F_000 752
_exptl_crystal_preparation 'Reactants are mixed in a ethylacetate and methanol solution'
_exptl_crystal_recrystallization_method 'Slow evaporation'
_exptl_crystal_size_max 0.16
_exptl_crystal_size_mid 0.09
_exptl_crystal_size_min 0.09
_refine_diff_density_max 0.540
_refine_diff_density_min -0.327
_refine_diff_density_rms 0.058
_refine_ls_extinction_method none
_refine_ls_goodness_of_fit_ref 1.031
_refine_ls_hydrogen_treatment constr
_refine_ls_matrix_type full
_refine_ls_number_parameters 238
_refine_ls_number_reflns 7188
_refine_ls_number_restraints 0
_refine_ls_restrained_S_all 1.031
_refine_ls_R_factor_all 0.0911
_refine_ls_R_factor_gt 0.0573
_refine_ls_shift/su_max 0.000
_refine_ls_shift/su_mean 0.000
_refine_ls_structure_factor_coef Fsqd
_refine_ls_weighting_details 'w=1/[\s^2^(Fo^2^)+(0.0685P)^2^+0.4007P] where P=(Fo^2^+2Fc^2^)/3'
_refine_ls_weighting_scheme calc
_refine_ls_wR_factor_gt 0.1304
_refine_ls_wR_factor_ref 0.1440
_reflns_Friedel_coverage 0.000
_reflns_number_gt 4967
_reflns_number_total 7188
_reflns_threshold_expression 'I > 2\s(I)'
_cod_data_source_file d5ob01716e2.cif
_cod_data_source_block benzoate
_cod_database_code 7161034
_shelx_shelxl_version_number 2019/3
_shelx_space_group_comment
;
The symmetry employed for this shelxl refinement is uniquely defined
by the following loop, which should always be used as a source of
symmetry information in preference to the above space-group names.
They are only intended as comments.
;
_shelx_estimated_absorpt_t_max 0.993
_shelx_estimated_absorpt_t_min 0.987
_olex2_refinement_description
;
1.a Ternary CH refined with riding coordinates:
 N3(H3)
1.b Secondary CH2 refined with riding coordinates:
 C14(H14A,H14B), C12(H12A,H12B)
1.c Aromatic/amide H refined with riding coordinates:
 N1(H1), N2(H2), C9(H9), C3(H3A), C2(H2A), C17(H17), C21(H21), C10(H10),
 C18(H18), C20(H20), C19(H19)
1.d Idealised Me refined as rotating group:
 C13(H13A,H13B,H13C), C7(H7A,H7B,H7C), C6(H6A,H6B,H6C)
;
_olex2_submission_original_sample_id SM14BA
_olex2_submission_special_instructions 'No special instructions were received'

loop_
_space_group_symop_operation_xyz
'x, y, z'
'-x, y+1/2, -z+1/2'
'-x, -y, -z'
'x, -y-1/2, z-1/2'

loop_
_atom_site_label
_atom_site_type_symbol
_atom_site_fract_x
_atom_site_fract_y
_atom_site_fract_z
_atom_site_U_iso_or_equiv
_atom_site_adp_type
_atom_site_occupancy
_atom_site_site_symmetry_order
_atom_site_calc_flag
_atom_site_refinement_flags_posn
_atom_site_refinement_flags_adp
_atom_site_refinement_flags_occupancy
_atom_site_disorder_assembly
_atom_site_disorder_group
O1 O 0.57796(7) 0.51974(6) 0.65339(9) 0.02202(19) Uani 1 1 d . . . . .
O2 O 0.49122(7) 0.46706(7) 0.78958(9) 0.0265(2) Uani 1 1 d . . . . .
N3 N 0.44060(8) 0.66425(6) 0.57344(9) 0.01605(18) Uani 1 1 d . . . . .
H3 H 0.473504 0.600001 0.576029 0.019 Uiso 1 1 calc R U . . .
N1 N 0.32265(8) 0.32330(7) 0.42787(10) 0.01753(19) Uani 1 1 d . . . . .
H1 H 0.320394 0.381423 0.396213 0.021 Uiso 1 1 calc R U . . .
N2 N 0.27899(8) 0.49466(7) 0.59231(10) 0.01757(19) Uani 1 1 d . . . . .
H2 H 0.335644 0.464733 0.644383 0.021 Uiso 1 1 calc R U . . .
C4 C 0.25848(9) 0.28900(8) 0.49657(11) 0.0172(2) Uani 1 1 d . . . . .
C11 C 0.26936(10) 0.59178(8) 0.57631(12) 0.0193(2) Uani 1 1 d . . . . .
C15 C 0.57434(10) 0.48323(8) 0.76201(12) 0.0189(2) Uani 1 1 d . . . . .
C1 C 0.39123(9) 0.25266(8) 0.41608(11) 0.0177(2) Uani 1 1 d . . . . .
C5 C 0.16726(9) 0.34570(8) 0.51482(11) 0.0175(2) Uani 1 1 d . . . . .
C9 C 0.11726(10) 0.52282(9) 0.44877(13) 0.0220(2) Uani 1 1 d . . . . .
H9 H 0.047100 0.514268 0.387993 0.026 Uiso 1 1 calc R U . . .
C3 C 0.28576(10) 0.19512(8) 0.52736(12) 0.0202(2) Uani 1 1 d . . . . .
H3A H 0.253850 0.153155 0.573784 0.024 Uiso 1 1 calc R U . . .
C8 C 0.18617(9) 0.45155(8) 0.51415(11) 0.0175(2) Uani 1 1 d . . . . .
C16 C 0.68058(10) 0.45740(8) 0.86505(12) 0.0190(2) Uani 1 1 d . . . . .
C2 C 0.36994(10) 0.17246(8) 0.47735(12) 0.0209(2) Uani 1 1 d . . . . .
H2A H 0.405122 0.112874 0.484802 0.025 Uiso 1 1 calc R U . . .
C14 C 0.47266(9) 0.26738(8) 0.35031(11) 0.0186(2) Uani 1 1 d . . . . .
H14A H 0.437670 0.292334 0.258707 0.022 Uiso 1 1 calc R U . . .
H14B H 0.505411 0.205429 0.342099 0.022 Uiso 1 1 calc R U . . .
C13 C 0.39350(10) 0.69296(8) 0.43123(11) 0.0199(2) Uani 1 1 d . . . . .
H13A H 0.364264 0.757350 0.426454 0.030 Uiso 1 1 calc R U . . .
H13B H 0.336336 0.648646 0.384972 0.030 Uiso 1 1 calc R U . . .
H13C H 0.448749 0.691902 0.388166 0.030 Uiso 1 1 calc R U . . .
C12 C 0.35778(10) 0.65756(8) 0.64324(12) 0.0198(2) Uani 1 1 d . . . . .
H12A H 0.392786 0.635935 0.736604 0.024 Uiso 1 1 calc R U . . .
H12B H 0.328038 0.721665 0.646893 0.024 Uiso 1 1 calc R U . . .
C17 C 0.77340(10) 0.45647(9) 0.83005(13) 0.0232(2) Uani 1 1 d . . . . .
H17 H 0.769803 0.471423 0.740870 0.028 Uiso 1 1 calc R U . . .
C21 C 0.68706(11) 0.43699(9) 0.99694(12) 0.0232(2) Uani 1 1 d . . . . .
H21 H 0.624336 0.437272 1.021744 0.028 Uiso 1 1 calc R U . . .
C10 C 0.16967(10) 0.61096(9) 0.48835(13) 0.0234(2) Uani 1 1 d . . . . .
H10 H 0.141056 0.672136 0.459313 0.028 Uiso 1 1 calc R U . . .
C7 C 0.06525(10) 0.32066(9) 0.39831(13) 0.0246(3) Uani 1 1 d . . . . .
H7A H 0.074544 0.338436 0.312987 0.037 Uiso 1 1 calc R U . . .
H7B H 0.004561 0.355479 0.409120 0.037 Uiso 1 1 calc R U . . .
H7C H 0.051856 0.252172 0.398846 0.037 Uiso 1 1 calc R U . . .
C6 C 0.15048(11) 0.31720(9) 0.64747(13) 0.0250(3) Uani 1 1 d . . . . .
H6A H 0.137788 0.248569 0.647585 0.038 Uiso 1 1 calc R U . . .
H6B H 0.088760 0.351336 0.656491 0.038 Uiso 1 1 calc R U . . .
H6C H 0.214213 0.333551 0.722746 0.038 Uiso 1 1 calc R U . . .
C18 C 0.87085(12) 0.43388(11) 0.92445(15) 0.0336(3) Uani 1 1 d . . . . .
H18 H 0.933540 0.432113 0.899618 0.040 Uiso 1 1 calc R U . . .
C20 C 0.78507(12) 0.41625(11) 1.09205(14) 0.0323(3) Uani 1 1 d . . . . .
H20 H 0.789514 0.403725 1.182192 0.039 Uiso 1 1 calc R U . . .
C19 C 0.87634(12) 0.41385(12) 1.05540(15) 0.0383(3) Uani 1 1 d . . . . .
H19 H 0.943019 0.398417 1.120219 0.046 Uiso 1 1 calc R U . . .

loop_
_atom_site_aniso_label
_atom_site_aniso_U_11
_atom_site_aniso_U_22
_atom_site_aniso_U_33
_atom_site_aniso_U_23
_atom_site_aniso_U_13
_atom_site_aniso_U_12
O1 0.0273(5) 0.0200(4) 0.0196(4) 0.0065(3) 0.0089(3) 0.0037(3)
O2 0.0227(4) 0.0321(5) 0.0243(5) 0.0076(4) 0.0073(4) -0.0021(4)
N3 0.0195(5) 0.0149(4) 0.0152(4) -0.0003(3) 0.0076(3) 0.0002(3)
N1 0.0210(5) 0.0156(4) 0.0170(4) 0.0016(3) 0.0077(4) 0.0006(3)
N2 0.0189(5) 0.0179(4) 0.0166(4) 0.0011(3) 0.0066(4) 0.0020(3)
C4 0.0181(5) 0.0182(5) 0.0153(5) 0.0011(4) 0.0058(4) -0.0004(4)
C11 0.0223(5) 0.0172(5) 0.0223(6) -0.0003(4) 0.0129(4) 0.0011(4)
C15 0.0244(6) 0.0137(5) 0.0181(5) 0.0011(4) 0.0064(4) 0.0005(4)
C1 0.0192(5) 0.0166(5) 0.0173(5) -0.0010(4) 0.0059(4) 0.0005(4)
C5 0.0180(5) 0.0185(5) 0.0171(5) 0.0014(4) 0.0070(4) -0.0002(4)
C9 0.0184(5) 0.0228(6) 0.0254(6) 0.0046(4) 0.0079(4) 0.0023(4)
C3 0.0217(6) 0.0184(5) 0.0214(5) 0.0037(4) 0.0080(4) -0.0010(4)
C8 0.0184(5) 0.0202(5) 0.0154(5) 0.0004(4) 0.0073(4) 0.0005(4)
C16 0.0247(6) 0.0136(5) 0.0175(5) 0.0004(4) 0.0053(4) -0.0005(4)
C2 0.0229(6) 0.0167(5) 0.0226(6) 0.0013(4) 0.0067(4) 0.0013(4)
C14 0.0212(5) 0.0187(5) 0.0167(5) -0.0039(4) 0.0071(4) -0.0013(4)
C13 0.0248(6) 0.0200(5) 0.0150(5) 0.0002(4) 0.0066(4) 0.0001(4)
C12 0.0252(6) 0.0188(5) 0.0202(5) -0.0021(4) 0.0140(4) -0.0003(4)
C17 0.0256(6) 0.0234(6) 0.0205(6) 0.0000(4) 0.0073(5) -0.0005(5)
C21 0.0298(6) 0.0201(5) 0.0203(6) 0.0023(4) 0.0090(5) -0.0020(5)
C10 0.0220(6) 0.0199(5) 0.0317(6) 0.0049(5) 0.0135(5) 0.0047(4)
C7 0.0197(6) 0.0266(6) 0.0254(6) -0.0042(5) 0.0046(5) -0.0005(5)
C6 0.0293(6) 0.0269(6) 0.0236(6) 0.0061(5) 0.0150(5) 0.0026(5)
C18 0.0255(7) 0.0420(8) 0.0321(7) 0.0016(6) 0.0077(6) 0.0013(6)
C20 0.0362(8) 0.0364(7) 0.0203(6) 0.0064(5) 0.0038(5) -0.0016(6)
C19 0.0286(7) 0.0500(9) 0.0279(7) 0.0066(6) -0.0023(6) 0.0027(6)

loop_
_atom_type_symbol
_atom_type_description
_atom_type_scat_dispersion_real
_atom_type_scat_dispersion_imag
_atom_type_scat_source
C C 0.0033 0.0016 'International Tables Vol C Tables 4.2.6.8 and 6.1.1.4'
H H 0.0000 0.0000 'International Tables Vol C Tables 4.2.6.8 and 6.1.1.4'
N N 0.0061 0.0033 'International Tables Vol C Tables 4.2.6.8 and 6.1.1.4'
O O 0.0106 0.0060 'International Tables Vol C Tables 4.2.6.8 and 6.1.1.4'

loop_
_geom_angle_atom_site_label_1
_geom_angle_atom_site_label_2
_geom_angle_atom_site_label_3
_geom_angle
_geom_angle_site_symmetry_1
_geom_angle_site_symmetry_3
_geom_angle_publ_flag
C14 N3 H3 108.1 3_666 . ?
C13 N3 H3 108.1 . . ?
C13 N3 C14 111.19(9) . 3_666 ?
C13 N3 C12 112.15(9) . . ?
C12 N3 H3 108.1 . . ?
C12 N3 C14 109.12(8) . 3_666 ?
C4 N1 H1 125.2 . . ?
C4 N1 C1 109.56(9) . . ?
C1 N1 H1 125.2 . . ?
C11 N2 H2 125.2 . . ?
C11 N2 C8 109.50(10) . . ?
C8 N2 H2 125.2 . . ?
N1 C4 C5 122.75(10) . . ?
N1 C4 C3 107.49(10) . . ?
C3 C4 C5 129.33(10) . . ?
N2 C11 C12 122.30(11) . . ?
C10 C11 N2 107.96(11) . . ?
C10 C11 C12 129.70(11) . . ?
O1 C15 C16 116.34(11) . . ?
O2 C15 O1 125.39(11) . . ?
O2 C15 C16 118.27(10) . . ?
N1 C1 C14 123.10(10) . . ?
C2 C1 N1 107.83(10) . . ?
C2 C1 C14 129.06(11) . . ?
C4 C5 C7 107.95(9) . . ?
C4 C5 C6 109.68(9) . . ?
C8 C5 C4 112.23(9) . . ?
C8 C5 C7 108.97(10) . . ?
C8 C5 C6 109.53(10) . . ?
C6 C5 C7 108.39(10) . . ?
C8 C9 H9 126.1 . . ?
C8 C9 C10 107.89(11) . . ?
C10 C9 H9 126.1 . . ?
C4 C3 H3A 126.1 . . ?
C4 C3 C2 107.78(10) . . ?
C2 C3 H3A 126.1 . . ?
N2 C8 C5 123.22(10) . . ?
N2 C8 C9 107.22(10) . . ?
C9 C8 C5 129.39(11) . . ?
C17 C16 C15 120.40(11) . . ?
C21 C16 C15 120.32(11) . . ?
C21 C16 C17 119.26(11) . . ?
C1 C2 C3 107.33(10) . . ?
C1 C2 H2A 126.3 . . ?
C3 C2 H2A 126.3 . . ?
N3 C14 H14A 109.1 3_666 . ?
N3 C14 H14B 109.1 3_666 . ?
C1 C14 N3 112.64(9) . 3_666 ?
C1 C14 H14A 109.1 . . ?
C1 C14 H14B 109.1 . . ?
H14A C14 H14B 107.8 . . ?
N3 C13 H13A 109.5 . . ?
N3 C13 H13B 109.5 . . ?
N3 C13 H13C 109.5 . . ?
H13A C13 H13B 109.5 . . ?
H13A C13 H13C 109.5 . . ?
H13B C13 H13C 109.5 . . ?
N3 C12 H12A 108.9 . . ?
N3 C12 H12B 108.9 . . ?
C11 C12 N3 113.27(9) . . ?
C11 C12 H12A 108.9 . . ?
C11 C12 H12B 108.9 . . ?
H12A C12 H12B 107.7 . . ?
C16 C17 H17 119.7 . . ?
C18 C17 C16 120.52(12) . . ?
C18 C17 H17 119.7 . . ?
C16 C21 H21 119.9 . . ?
C20 C21 C16 120.15(13) . . ?
C20 C21 H21 119.9 . . ?
C11 C10 C9 107.42(11) . . ?
C11 C10 H10 126.3 . . ?
C9 C10 H10 126.3 . . ?
C5 C7 H7A 109.5 . . ?
C5 C7 H7B 109.5 . . ?
C5 C7 H7C 109.5 . . ?
H7A C7 H7B 109.5 . . ?
H7A C7 H7C 109.5 . . ?
H7B C7 H7C 109.5 . . ?
C5 C6 H6A 109.5 . . ?
C5 C6 H6B 109.5 . . ?
C5 C6 H6C 109.5 . . ?
H6A C6 H6B 109.5 . . ?
H6A C6 H6C 109.5 . . ?
H6B C6 H6C 109.5 . . ?
C17 C18 H18 120.2 . . ?
C17 C18 C19 119.69(14) . . ?
C19 C18 H18 120.2 . . ?
C21 C20 H20 120.0 . . ?
C19 C20 C21 120.00(13) . . ?
C19 C20 H20 120.0 . . ?
C18 C19 H19 119.8 . . ?
C20 C19 C18 120.35(13) . . ?
C20 C19 H19 119.8 . . ?

loop_
_geom_bond_atom_site_label_1
_geom_bond_atom_site_label_2
_geom_bond_distance
_geom_bond_site_symmetry_2
_geom_bond_publ_flag
O1 C15 1.2709(14) . ?
O2 C15 1.2491(15) . ?
N3 H3 1.0000 . ?
N3 C14 1.5140(15) 3_666 ?
N3 C13 1.4810(15) . ?
N3 C12 1.5116(15) . ?
N1 H1 0.8800 . ?
N1 C4 1.3726(15) . ?
N1 C1 1.3798(15) . ?
N2 H2 0.8800 . ?
N2 C11 1.3774(15) . ?
N2 C8 1.3789(15) . ?
C4 C5 1.5128(16) . ?
C4 C3 1.3798(16) . ?
C11 C12 1.4798(17) . ?
C11 C10 1.3719(17) . ?
C15 C16 1.5167(17) . ?
C1 C2 1.3744(16) . ?
C1 C14 1.4762(17) . ?
C5 C8 1.5102(16) . ?
C5 C7 1.5431(17) . ?
C5 C6 1.5401(16) . ?
C9 H9 0.9500 . ?
C9 C8 1.3802(16) . ?
C9 C10 1.4161(18) . ?
C3 H3A 0.9500 . ?
C3 C2 1.4178(17) . ?
C16 C17 1.3957(18) . ?
C16 C21 1.3956(17) . ?
C2 H2A 0.9500 . ?
C14 H14A 0.9900 . ?
C14 H14B 0.9900 . ?
C13 H13A 0.9800 . ?
C13 H13B 0.9800 . ?
C13 H13C 0.9800 . ?
C12 H12A 0.9900 . ?
C12 H12B 0.9900 . ?
C17 H17 0.9500 . ?
C17 C18 1.3871(19) . ?
C21 H21 0.9500 . ?
C21 C20 1.3897(19) . ?
C10 H10 0.9500 . ?
C7 H7A 0.9800 . ?
C7 H7B 0.9800 . ?
C7 H7C 0.9800 . ?
C6 H6A 0.9800 . ?
C6 H6B 0.9800 . ?
C6 H6C 0.9800 . ?
C18 H18 0.9500 . ?
C18 C19 1.388(2) . ?
C20 H20 0.9500 . ?
C20 C19 1.386(2) . ?
C19 H19 0.9500 . ?

loop_
_geom_torsion_atom_site_label_1
_geom_torsion_atom_site_label_2
_geom_torsion_atom_site_label_3
_geom_torsion_atom_site_label_4
_geom_torsion
_geom_torsion_site_symmetry_1
_geom_torsion_site_symmetry_2
_geom_torsion_site_symmetry_3
_geom_torsion_site_symmetry_4
_geom_torsion_publ_flag
O1 C15 C16 C17 -12.34(16) . . . . ?
O1 C15 C16 C21 165.79(11) . . . . ?
O2 C15 C16 C17 167.46(11) . . . . ?
O2 C15 C16 C21 -14.41(16) . . . . ?
N1 C4 C5 C8 -28.21(15) . . . . ?
N1 C4 C5 C7 91.90(13) . . . . ?
N1 C4 C5 C6 -150.19(11) . . . . ?
N1 C4 C3 C2 0.81(13) . . . . ?
N1 C1 C2 C3 0.18(13) . . . . ?
N1 C1 C14 N3 66.64(14) . . . 3_666 ?
N2 C11 C12 N3 79.41(14) . . . . ?
N2 C11 C10 C9 -0.44(14) . . . . ?
C4 N1 C1 C2 0.33(13) . . . . ?
C4 N1 C1 C14 -178.39(10) . . . . ?
C4 C5 C8 N2 -50.32(14) . . . . ?
C4 C5 C8 C9 135.01(12) . . . . ?
C4 C3 C2 C1 -0.62(14) . . . . ?
C11 N2 C8 C5 -175.98(10) . . . . ?
C11 N2 C8 C9 -0.28(13) . . . . ?
C15 C16 C17 C18 179.30(12) . . . . ?
C15 C16 C21 C20 -177.99(12) . . . . ?
C1 N1 C4 C5 -173.90(10) . . . . ?
C1 N1 C4 C3 -0.72(13) . . . . ?
C5 C4 C3 C2 173.40(11) . . . . ?
C3 C4 C5 C8 160.21(12) . . . . ?
C3 C4 C5 C7 -79.69(15) . . . . ?
C3 C4 C5 C6 38.22(16) . . . . ?
C8 N2 C11 C12 -177.49(10) . . . . ?
C8 N2 C11 C10 0.46(13) . . . . ?
C8 C9 C10 C11 0.27(14) . . . . ?
C16 C17 C18 C19 -1.3(2) . . . . ?
C16 C21 C20 C19 -1.4(2) . . . . ?
C2 C1 C14 N3 -111.79(13) . . . 3_666 ?
C14 N3 C12 C11 -179.77(10) 3_666 . . . ?
C14 C1 C2 C3 178.79(11) . . . . ?
C13 N3 C12 C11 56.58(12) . . . . ?
C12 C11 C10 C9 177.30(11) . . . . ?
C17 C16 C21 C20 0.16(18) . . . . ?
C17 C18 C19 C20 0.1(2) . . . . ?
C21 C16 C17 C18 1.14(18) . . . . ?
C21 C20 C19 C18 1.2(2) . . . . ?
C10 C11 C12 N3 -98.05(15) . . . . ?
C10 C9 C8 N2 0.01(13) . . . . ?
C10 C9 C8 C5 175.34(11) . . . . ?
C7 C5 C8 N2 -169.82(10) . . . . ?
C7 C5 C8 C9 15.50(17) . . . . ?
C6 C5 C8 N2 71.76(13) . . . . ?
C6 C5 C8 C9 -102.92(14) . . . . ?
